data_4104414
loop_
_publ_author_name
'Xinping Wang'
'Zhongliang Zhu'
'Yang Peng'
'Hao Lei'
'James C. Fettinger'
'Philip P. Power'

_publ_section_title
;
 Room-Temperature Reaction of Carbon Monoxide with a Stable
 Diarylgermylene
;
_journal_name_full 'Journal of the American Chemical Society'
_journal_page_first 6912
_journal_page_last 6913
_journal_paper_doi 10.1021/ja9017286
_journal_volume 131
_journal_year 2009
_chemical_formula_moiety 'C56 H62 Ge O2, C7 H8'
_chemical_formula_sum 'C63 H70 Ge O2'
_chemical_formula_weight 931.78
_chemical_name_systematic
; 
 ? 
;
_space_group_IT_number 2
_symmetry_cell_setting triclinic
_symmetry_space_group_name_Hall '-P 1'
_symmetry_space_group_name_H-M 'P -1'
_atom_sites_solution_hydrogens geom
_atom_sites_solution_primary direct
_atom_sites_solution_secondary difmap
_audit_creation_method SHELXL-97
_cell_angle_alpha 95.315(1)
_cell_angle_beta 109.101(1)
_cell_angle_gamma 111.843(1)
_cell_formula_units_Z 2
_cell_length_a 12.9806(11)
_cell_length_b 13.0795(12)
_cell_length_c 17.3387(15)
_cell_measurement_reflns_used 6232
_cell_measurement_temperature 90(2)
_cell_measurement_theta_max 27.10
_cell_measurement_theta_min 2.72
_cell_volume 2503.7(4)
_computing_cell_refinement 'SAINT (7.46A) (Bruker, 2006)'
_computing_data_collection 'Apex2 (2.2-0) (Bruker, 2007)'
_computing_data_reduction 'SAINT (7.46A) (Bruker, 2006)'
_computing_molecular_graphics 'SHELXTL 5.1, XP (Sheldrick, 1994)'
_computing_publication_material SHELXL97
_computing_structure_refinement 'SHELXL-97 (Sheldrick, 2008)'
_computing_structure_solution 'SHELXS-97 (Sheldrick, 2008)'
_diffrn_ambient_temperature 90(2)
_diffrn_measured_fraction_theta_full 0.997
_diffrn_measured_fraction_theta_max 0.997
_diffrn_measurement_device_type 'Bruker SMART APEXII CCD'
_diffrn_measurement_method '\w and \f'
_diffrn_radiation_monochromator graphite
_diffrn_radiation_source 'fine-focus sealed tube'
_diffrn_radiation_type MoK\a
_diffrn_radiation_wavelength 0.71073
_diffrn_reflns_av_R_equivalents 0.0503
_diffrn_reflns_av_sigmaI/netI 0.0781
_diffrn_reflns_limit_h_max 16
_diffrn_reflns_limit_h_min -16
_diffrn_reflns_limit_k_max 16
_diffrn_reflns_limit_k_min -16
_diffrn_reflns_limit_l_max 22
_diffrn_reflns_limit_l_min -22
_diffrn_reflns_number 21640
_diffrn_reflns_theta_full 27.50
_diffrn_reflns_theta_max 27.50
_diffrn_reflns_theta_min 2.62
_exptl_absorpt_coefficient_mu 0.656
_exptl_absorpt_correction_T_max 0.9561
_exptl_absorpt_correction_T_min 0.8916
_exptl_absorpt_correction_type multi-scan
_exptl_absorpt_process_details 'SADABS 2008/2 (Sheldrick, 2008)'
_exptl_crystal_colour Yellow
_exptl_crystal_density_diffrn 1.236
_exptl_crystal_density_meas 0
_exptl_crystal_density_method 'not measured'
_exptl_crystal_description Block
_exptl_crystal_F_000 992
_exptl_crystal_size_max 0.18
_exptl_crystal_size_mid 0.11
_exptl_crystal_size_min 0.07
_refine_diff_density_max 0.620
_refine_diff_density_min -0.520
_refine_diff_density_rms 0.073
_refine_ls_extinction_method none
_refine_ls_goodness_of_fit_ref 0.978
_refine_ls_hydrogen_treatment constr
_refine_ls_matrix_type full
_refine_ls_number_parameters 610
_refine_ls_number_reflns 11444
_refine_ls_number_restraints 0
_refine_ls_restrained_S_all 0.978
_refine_ls_R_factor_all 0.0802
_refine_ls_R_factor_gt 0.0464
_refine_ls_shift/su_max 0.000
_refine_ls_shift/su_mean 0.000
_refine_ls_structure_factor_coef Fsqd
_refine_ls_weighting_details 'calc w=1/[\s^2^(Fo^2^)+(0.0575P)^2^+0.0000P] where P=(Fo^2^+2Fc^2^)/3'
_refine_ls_weighting_scheme calc
_refine_ls_wR_factor_gt 0.1044
_refine_ls_wR_factor_ref 0.1131
_reflns_number_gt 8086
_reflns_number_total 11444
_reflns_threshold_expression >2sigma(I)
_cod_data_source_file ja9017286_si_002.cif
_cod_data_source_block xp101fmi
_cod_database_code 4104414

loop_
_symmetry_equiv_pos_as_xyz
'x, y, z'
'-x, -y, -z'

loop_
_atom_site_label
_atom_site_type_symbol
_atom_site_fract_x
_atom_site_fract_y
_atom_site_fract_z
_atom_site_U_iso_or_equiv
_atom_site_adp_type
_atom_site_occupancy
_atom_site_symmetry_multiplicity
_atom_site_calc_flag
_atom_site_refinement_flags
Ge1 Ge 0.33368(2) 0.33441(2) 0.345825(15) 0.01742(8) Uani 1 1 d .
O1 O 0.26845(14) 0.27084(14) 0.23292(9) 0.0184(3) Uani 1 1 d .
O2 O 0.47673(14) 0.26307(14) 0.31249(10) 0.0206(4) Uani 1 1 d .
C1 C 0.1929(2) 0.22306(19) 0.36523(13) 0.0159(5) Uani 1 1 d .
C2 C 0.0695(2) 0.1952(2) 0.32032(14) 0.0175(5) Uani 1 1 d .
C3 C -0.0166(2) 0.1284(2) 0.34729(15) 0.0223(5) Uani 1 1 d .
H3 H -0.0991 0.1114 0.3176 0.027 Uiso 1 1 calc R
C4 C 0.0166(2) 0.0863(2) 0.41717(16) 0.0288(6) Uani 1 1 d .
H4 H -0.0430 0.0398 0.4349 0.035 Uiso 1 1 calc R
C5 C 0.1368(2) 0.1122(2) 0.46098(16) 0.0291(6) Uani 1 1 d .
H5 H 0.1595 0.0822 0.5084 0.035 Uiso 1 1 calc R
C6 C 0.2250(2) 0.1818(2) 0.43651(14) 0.0197(5) Uani 1 1 d .
C7 C 0.02759(19) 0.2389(2) 0.24478(14) 0.0169(5) Uani 1 1 d .
C8 C 0.0614(2) 0.3556(2) 0.25191(15) 0.0199(5) Uani 1 1 d .
C9 C 0.0245(2) 0.3932(2) 0.17994(15) 0.0226(5) Uani 1 1 d .
H9 H 0.0479 0.4723 0.1850 0.027 Uiso 1 1 calc R
C10 C -0.0453(2) 0.3195(2) 0.10115(15) 0.0230(5) Uani 1 1 d .
C11 C -0.0823(2) 0.2044(2) 0.09579(14) 0.0218(5) Uani 1 1 d .
H11 H -0.1331 0.1524 0.0425 0.026 Uiso 1 1 calc R
C12 C -0.0475(2) 0.1621(2) 0.16598(15) 0.0197(5) Uani 1 1 d .
C13 C 0.1379(2) 0.4419(2) 0.33529(15) 0.0248(6) Uani 1 1 d .
H13A H 0.1121 0.5034 0.3366 0.037 Uiso 1 1 calc R
H13B H 0.2227 0.4732 0.3425 0.037 Uiso 1 1 calc R
H13C H 0.1286 0.4053 0.3809 0.037 Uiso 1 1 calc R
C14 C -0.0738(2) 0.3640(3) 0.02340(17) 0.0344(7) Uani 1 1 d .
H14A H -0.1474 0.3058 -0.0215 0.052 Uiso 1 1 calc R
H14B H -0.0067 0.3830 0.0049 0.052 Uiso 1 1 calc R
H14C H -0.0860 0.4322 0.0362 0.052 Uiso 1 1 calc R
C15 C -0.0851(2) 0.0364(2) 0.15453(16) 0.0289(6) Uani 1 1 d .
H15A H -0.0136 0.0221 0.1783 0.043 Uiso 1 1 calc R
H15B H -0.1272 -0.0013 0.0944 0.043 Uiso 1 1 calc R
H15C H -0.1392 0.0064 0.1835 0.043 Uiso 1 1 calc R
C16 C 0.3538(2) 0.2117(2) 0.49061(14) 0.0203(5) Uani 1 1 d .
C17 C 0.4132(2) 0.1489(2) 0.47206(15) 0.0215(5) Uani 1 1 d .
C18 C 0.5266(2) 0.1699(2) 0.53037(16) 0.0241(5) Uani 1 1 d .
H18 H 0.5681 0.1288 0.5174 0.029 Uiso 1 1 calc R
C19 C 0.5808(2) 0.2492(2) 0.60676(15) 0.0243(6) Uani 1 1 d .
C20 C 0.5235(2) 0.3138(2) 0.62226(15) 0.0239(5) Uani 1 1 d .
H20 H 0.5621 0.3711 0.6732 0.029 Uiso 1 1 calc R
C21 C 0.4106(2) 0.2978(2) 0.56557(15) 0.0222(5) Uani 1 1 d .
C22 C 0.3553(2) 0.0566(2) 0.39235(16) 0.0262(6) Uani 1 1 d .
H22A H 0.3089 0.0796 0.3460 0.039 Uiso 1 1 calc R
H22B H 0.3013 -0.0137 0.4001 0.039 Uiso 1 1 calc R
H22C H 0.4179 0.0438 0.3790 0.039 Uiso 1 1 calc R
C23 C 0.6989(2) 0.2622(2) 0.67156(17) 0.0323(6) Uani 1 1 d .
H23A H 0.7324 0.3310 0.7163 0.049 Uiso 1 1 calc R
H23B H 0.7559 0.2680 0.6447 0.049 Uiso 1 1 calc R
H23C H 0.6851 0.1959 0.6958 0.049 Uiso 1 1 calc R
C24 C 0.3533(2) 0.3726(2) 0.58385(16) 0.0288(6) Uani 1 1 d .
H24A H 0.4020 0.4220 0.6408 0.043 Uiso 1 1 calc R
H24B H 0.2720 0.3253 0.5798 0.043 Uiso 1 1 calc R
H24C H 0.3486 0.4192 0.5429 0.043 Uiso 1 1 calc R
C25 C 0.3436(2) 0.2861(2) 0.18851(14) 0.0174(5) Uani 1 1 d .
C26 C 0.2765(2) 0.1862(2) 0.10811(14) 0.0218(5) Uani 1 1 d .
H26 H 0.3302 0.1940 0.0766 0.026 Uiso 1 1 calc R
C27 C 0.2488(2) 0.0736(2) 0.13352(16) 0.0292(6) Uani 1 1 d .
H27A H 0.2086 0.0110 0.0830 0.044 Uiso 1 1 calc R
H27B H 0.1958 0.0648 0.1642 0.044 Uiso 1 1 calc R
H27C H 0.3241 0.0725 0.1697 0.044 Uiso 1 1 calc R
C28 C 0.1604(2) 0.1894(2) 0.05104(15) 0.0267(6) Uani 1 1 d .
H28A H 0.1172 0.1239 0.0023 0.040 Uiso 1 1 calc R
H28B H 0.1801 0.2597 0.0318 0.040 Uiso 1 1 calc R
H28C H 0.1093 0.1867 0.0824 0.040 Uiso 1 1 calc R
C29 C 0.4613(2) 0.28086(18) 0.24255(14) 0.0163(5) Uani 1 1 d .
C30 C 0.5512(2) 0.30067(19) 0.20341(13) 0.0156(5) Uani 1 1 d .
C31 C 0.62109(19) 0.23974(19) 0.20984(13) 0.0154(5) Uani 1 1 d .
C32 C 0.6932(2) 0.2586(2) 0.16380(14) 0.0182(5) Uani 1 1 d .
H32 H 0.7444 0.2211 0.1690 0.022 Uiso 1 1 calc R
C33 C 0.6919(2) 0.3308(2) 0.11057(14) 0.0197(5) Uani 1 1 d .
H33 H 0.7372 0.3377 0.0764 0.024 Uiso 1 1 calc R
C34 C 0.6256(2) 0.3927(2) 0.10651(14) 0.0179(5) Uani 1 1 d .
H34 H 0.6264 0.4428 0.0701 0.021 Uiso 1 1 calc R
C35 C 0.5573(2) 0.3827(2) 0.15530(14) 0.0172(5) Uani 1 1 d .
C36 C 0.6243(2) 0.1576(2) 0.26468(14) 0.0169(5) Uani 1 1 d .
C37 C 0.6940(2) 0.2006(2) 0.35131(14) 0.0186(5) Uani 1 1 d .
C38 C 0.7036(2) 0.1241(2) 0.40117(15) 0.0230(5) Uani 1 1 d .
H38 H 0.7512 0.1520 0.4599 0.028 Uiso 1 1 calc R
C39 C 0.6452(2) 0.0087(2) 0.36650(16) 0.0252(6) Uani 1 1 d .
H39 H 0.6515 -0.0423 0.4015 0.030 Uiso 1 1 calc R
C40 C 0.5778(2) -0.0330(2) 0.28135(16) 0.0234(5) Uani 1 1 d .
H40 H 0.5383 -0.1127 0.2581 0.028 Uiso 1 1 calc R
C41 C 0.5665(2) 0.0398(2) 0.22886(14) 0.0193(5) Uani 1 1 d .
C42 C 0.7663(2) 0.3273(2) 0.39010(14) 0.0216(5) Uani 1 1 d .
H42 H 0.7323 0.3673 0.3495 0.026 Uiso 1 1 calc R
C43 C 0.7609(2) 0.3666(2) 0.47280(15) 0.0307(6) Uani 1 1 d .
H43A H 0.6765 0.3404 0.4659 0.046 Uiso 1 1 calc R
H43B H 0.8012 0.4497 0.4905 0.046 Uiso 1 1 calc R
H43C H 0.8015 0.3351 0.5156 0.046 Uiso 1 1 calc R
C44 C 0.8968(2) 0.3598(2) 0.39925(16) 0.0273(6) Uani 1 1 d .
H44A H 0.8979 0.3382 0.3440 0.041 Uiso 1 1 calc R
H44B H 0.9318 0.3200 0.4375 0.041 Uiso 1 1 calc R
H44C H 0.9440 0.4420 0.4221 0.041 Uiso 1 1 calc R
C45 C 0.4967(2) -0.0106(2) 0.13463(15) 0.0231(5) Uani 1 1 d .
H45 H 0.4760 0.0484 0.1093 0.028 Uiso 1 1 calc R
C46 C 0.3787(2) -0.1165(2) 0.11197(17) 0.0318(6) Uani 1 1 d .
H46A H 0.3318 -0.1370 0.0512 0.048 Uiso 1 1 calc R
H46B H 0.3319 -0.1006 0.1419 0.048 Uiso 1 1 calc R
H46C H 0.3968 -0.1795 0.1283 0.048 Uiso 1 1 calc R
C47 C 0.5740(2) -0.0394(2) 0.09448(15) 0.0280(6) Uani 1 1 d .
H47A H 0.6445 0.0302 0.1023 0.042 Uiso 1 1 calc R
H47B H 0.5264 -0.0739 0.0342 0.042 Uiso 1 1 calc R
H47C H 0.6007 -0.0929 0.1212 0.042 Uiso 1 1 calc R
C48 C 0.4882(2) 0.4514(2) 0.15499(13) 0.0169(5) Uani 1 1 d .
C49 C 0.3790(2) 0.4008(2) 0.16619(13) 0.0166(5) Uani 1 1 d .
C50 C 0.3028(2) 0.4535(2) 0.15631(15) 0.0219(5) Uani 1 1 d .
H50 H 0.2293 0.4185 0.1637 0.026 Uiso 1 1 calc R
C51 C 0.3336(2) 0.5573(2) 0.13562(15) 0.0245(6) Uani 1 1 d .
H51 H 0.2784 0.5908 0.1240 0.029 Uiso 1 1 calc R
C52 C 0.4447(2) 0.6118(2) 0.13188(15) 0.0235(5) Uani 1 1 d .
H52 H 0.4667 0.6848 0.1205 0.028 Uiso 1 1 calc R
C53 C 0.5258(2) 0.5630(2) 0.14430(14) 0.0189(5) Uani 1 1 d .
C54 C 0.6541(2) 0.6386(2) 0.15453(15) 0.0222(5) Uani 1 1 d .
H54 H 0.7037 0.5951 0.1708 0.027 Uiso 1 1 calc R
C55 C 0.6622(2) 0.6731(2) 0.07450(16) 0.0279(6) Uani 1 1 d .
H55A H 0.6301 0.6049 0.0295 0.042 Uiso 1 1 calc R
H55B H 0.7466 0.7198 0.0848 0.042 Uiso 1 1 calc R
H55C H 0.6150 0.7168 0.0577 0.042 Uiso 1 1 calc R
C56 C 0.7084(2) 0.7451(2) 0.22593(16) 0.0260(6) Uani 1 1 d .
H56A H 0.7018 0.7228 0.2771 0.039 Uiso 1 1 calc R
H56B H 0.6647 0.7918 0.2099 0.039 Uiso 1 1 calc R
H56C H 0.7936 0.7889 0.2364 0.039 Uiso 1 1 calc R
C61 C 1.0140(2) 0.7545(3) 0.24370(19) 0.0355(7) Uani 1 1 d .
C62 C 1.0374(3) 0.8215(3) 0.3196(2) 0.0445(8) Uani 1 1 d .
H62 H 1.0799 0.9017 0.3312 0.053 Uiso 1 1 calc R
C63 C 0.9993(3) 0.7727(3) 0.37870(19) 0.0493(9) Uani 1 1 d .
H63 H 1.0156 0.8193 0.4305 0.059 Uiso 1 1 calc R
C64 C 0.9379(3) 0.6565(3) 0.36224(19) 0.0432(8) Uani 1 1 d .
H64 H 0.9120 0.6225 0.4026 0.052 Uiso 1 1 calc R
C65 C 0.9147(3) 0.5907(3) 0.28739(19) 0.0389(7) Uani 1 1 d .
H65 H 0.8723 0.5105 0.2758 0.047 Uiso 1 1 calc R
C66 C 0.9516(2) 0.6387(2) 0.22905(17) 0.0335(7) Uani 1 1 d .
H66 H 0.9338 0.5912 0.1771 0.040 Uiso 1 1 calc R
C67 C 1.0566(3) 0.8063(3) 0.1800(2) 0.0578(10) Uani 1 1 d .
H67A H 1.0670 0.7507 0.1450 0.087 Uiso 1 1 calc R
H67B H 1.1338 0.8733 0.2090 0.087 Uiso 1 1 calc R
H67C H 0.9968 0.8288 0.1443 0.087 Uiso 1 1 calc R

loop_
_atom_site_aniso_label
_atom_site_aniso_U_11
_atom_site_aniso_U_22
_atom_site_aniso_U_33
_atom_site_aniso_U_23
_atom_site_aniso_U_13
_atom_site_aniso_U_12
Ge1 0.01251(13) 0.01945(14) 0.01806(13) 0.00392(10) 0.00550(10) 0.00509(10)
O1 0.0127(8) 0.0259(9) 0.0179(8) 0.0055(7) 0.0079(7) 0.0080(7)
O2 0.0192(9) 0.0250(9) 0.0189(8) 0.0081(7) 0.0079(7) 0.0098(8)
C1 0.0138(11) 0.0159(12) 0.0151(11) 0.0004(9) 0.0057(9) 0.0040(10)
C2 0.0150(12) 0.0184(12) 0.0163(11) 0.0014(9) 0.0046(10) 0.0063(10)
C3 0.0121(12) 0.0233(13) 0.0244(13) 0.0039(10) 0.0045(10) 0.0027(10)
C4 0.0183(13) 0.0353(16) 0.0294(14) 0.0146(12) 0.0120(11) 0.0041(12)
C5 0.0220(14) 0.0357(16) 0.0264(13) 0.0174(12) 0.0085(11) 0.0077(12)
C6 0.0161(12) 0.0224(13) 0.0169(11) 0.0044(10) 0.0056(10) 0.0051(10)
C7 0.0076(11) 0.0227(13) 0.0198(11) 0.0035(10) 0.0059(9) 0.0059(10)
C8 0.0119(11) 0.0242(13) 0.0245(12) 0.0043(10) 0.0079(10) 0.0081(10)
C9 0.0122(12) 0.0241(14) 0.0339(14) 0.0113(11) 0.0100(11) 0.0084(11)
C10 0.0137(12) 0.0338(15) 0.0262(13) 0.0123(11) 0.0097(11) 0.0122(11)
C11 0.0120(12) 0.0330(15) 0.0167(11) -0.0001(10) 0.0037(10) 0.0089(11)
C12 0.0130(12) 0.0219(13) 0.0233(12) 0.0034(10) 0.0058(10) 0.0081(10)
C13 0.0168(13) 0.0218(14) 0.0282(13) -0.0003(11) 0.0044(11) 0.0055(11)
C14 0.0251(15) 0.0499(19) 0.0330(15) 0.0206(14) 0.0130(13) 0.0172(14)
C15 0.0253(14) 0.0272(15) 0.0256(13) -0.0009(11) 0.0011(11) 0.0119(12)
C16 0.0157(12) 0.0239(13) 0.0172(12) 0.0113(10) 0.0053(10) 0.0036(10)
C17 0.0179(12) 0.0215(13) 0.0218(12) 0.0100(10) 0.0061(10) 0.0052(11)
C18 0.0184(13) 0.0243(14) 0.0314(14) 0.0139(11) 0.0109(11) 0.0085(11)
C19 0.0161(12) 0.0241(14) 0.0247(13) 0.0121(11) 0.0042(11) 0.0022(11)
C20 0.0193(13) 0.0217(13) 0.0206(12) 0.0060(10) 0.0027(10) 0.0025(11)
C21 0.0190(13) 0.0263(14) 0.0199(12) 0.0105(10) 0.0075(10) 0.0070(11)
C22 0.0207(13) 0.0250(14) 0.0305(14) 0.0076(11) 0.0079(11) 0.0089(11)
C23 0.0198(14) 0.0329(16) 0.0321(15) 0.0117(12) -0.0003(12) 0.0069(12)
C24 0.0230(14) 0.0344(16) 0.0257(13) 0.0059(12) 0.0073(11) 0.0111(12)
C25 0.0136(11) 0.0232(13) 0.0153(11) 0.0029(9) 0.0065(9) 0.0076(10)
C26 0.0140(12) 0.0272(14) 0.0194(12) 0.0011(10) 0.0064(10) 0.0053(11)
C27 0.0231(14) 0.0239(14) 0.0296(14) -0.0001(11) 0.0054(12) 0.0045(12)
C28 0.0162(13) 0.0373(16) 0.0203(12) 0.0006(11) 0.0043(10) 0.0090(12)
C29 0.0145(11) 0.0117(11) 0.0204(12) 0.0021(9) 0.0061(10) 0.0043(9)
C30 0.0115(11) 0.0169(12) 0.0150(11) 0.0030(9) 0.0030(9) 0.0046(10)
C31 0.0114(11) 0.0168(12) 0.0155(11) 0.0024(9) 0.0034(9) 0.0054(10)
C32 0.0147(12) 0.0189(12) 0.0205(12) 0.0026(10) 0.0048(10) 0.0088(10)
C33 0.0134(12) 0.0231(13) 0.0213(12) 0.0039(10) 0.0078(10) 0.0061(10)
C34 0.0162(12) 0.0207(13) 0.0167(11) 0.0081(10) 0.0060(10) 0.0075(10)
C35 0.0098(11) 0.0208(13) 0.0174(11) 0.0040(10) 0.0028(9) 0.0053(10)
C36 0.0131(11) 0.0229(13) 0.0185(11) 0.0068(10) 0.0066(10) 0.0107(10)
C37 0.0115(11) 0.0265(13) 0.0201(12) 0.0069(10) 0.0068(10) 0.0094(10)
C38 0.0166(12) 0.0347(15) 0.0185(12) 0.0076(11) 0.0052(10) 0.0129(12)
C39 0.0268(14) 0.0282(15) 0.0290(14) 0.0158(12) 0.0133(12) 0.0164(12)
C40 0.0193(13) 0.0193(13) 0.0322(14) 0.0076(11) 0.0102(11) 0.0085(11)
C41 0.0144(12) 0.0216(13) 0.0219(12) 0.0049(10) 0.0061(10) 0.0086(10)
C42 0.0170(12) 0.0225(13) 0.0200(12) 0.0036(10) 0.0036(10) 0.0064(11)
C43 0.0278(15) 0.0331(16) 0.0231(13) -0.0002(11) 0.0082(12) 0.0078(13)
C44 0.0179(13) 0.0296(15) 0.0265(13) 0.0018(11) 0.0051(11) 0.0060(12)
C45 0.0229(13) 0.0186(13) 0.0217(12) 0.0030(10) 0.0017(11) 0.0090(11)
C46 0.0204(14) 0.0216(14) 0.0390(16) -0.0016(12) -0.0005(12) 0.0067(12)
C47 0.0333(16) 0.0272(15) 0.0231(13) 0.0043(11) 0.0080(12) 0.0155(13)
C48 0.0129(11) 0.0246(13) 0.0139(11) 0.0048(9) 0.0036(9) 0.0101(10)
C49 0.0152(12) 0.0203(12) 0.0122(10) 0.0035(9) 0.0035(9) 0.0070(10)
C50 0.0142(12) 0.0310(14) 0.0237(12) 0.0091(11) 0.0087(10) 0.0115(11)
C51 0.0209(13) 0.0325(15) 0.0272(13) 0.0126(12) 0.0088(11) 0.0179(12)
C52 0.0223(13) 0.0229(13) 0.0269(13) 0.0085(11) 0.0086(11) 0.0118(11)
C53 0.0168(12) 0.0235(13) 0.0177(11) 0.0069(10) 0.0071(10) 0.0092(11)
C54 0.0174(13) 0.0240(14) 0.0256(13) 0.0098(11) 0.0074(11) 0.0093(11)
C55 0.0245(14) 0.0294(15) 0.0293(14) 0.0125(12) 0.0119(12) 0.0085(12)
C56 0.0219(13) 0.0249(14) 0.0274(13) 0.0080(11) 0.0065(11) 0.0085(11)
C61 0.0172(14) 0.0412(18) 0.0478(18) 0.0132(15) 0.0078(13) 0.0158(13)
C62 0.0178(15) 0.0307(17) 0.065(2) -0.0085(16) -0.0020(15) 0.0106(13)
C63 0.0318(18) 0.071(3) 0.0334(17) -0.0129(17) -0.0047(14) 0.0308(18)
C64 0.0309(17) 0.063(2) 0.0360(17) 0.0148(16) 0.0049(14) 0.0264(17)
C65 0.0254(15) 0.0373(17) 0.0424(17) 0.0083(14) -0.0026(13) 0.0155(14)
C66 0.0241(15) 0.0367(17) 0.0326(15) -0.0011(13) 0.0004(12) 0.0172(13)
C67 0.046(2) 0.064(2) 0.076(3) 0.033(2) 0.029(2) 0.030(2)

loop_
_atom_type_symbol
_atom_type_description
_atom_type_scat_dispersion_real
_atom_type_scat_dispersion_imag
_atom_type_scat_source
C C 0.0033 0.0016 'International Tables Vol C Tables 4.2.6.8 and 6.1.1.4'
H H 0.0000 0.0000 'International Tables Vol C Tables 4.2.6.8 and 6.1.1.4'
Ge Ge 0.1547 1.8001 'International Tables Vol C Tables 4.2.6.8 and 6.1.1.4'
O O 0.0106 0.0060 'International Tables Vol C Tables 4.2.6.8 and 6.1.1.4'

loop_
_geom_angle_atom_site_label_1
_geom_angle_atom_site_label_2
_geom_angle_atom_site_label_3
_geom_angle
O1 Ge1 C1 93.73(8)
C25 O1 Ge1 119.77(13)
C6 C1 C2 118.5(2)
C6 C1 Ge1 114.63(16)
C2 C1 Ge1 126.41(16)
C3 C2 C1 120.2(2)
C3 C2 C7 117.8(2)
C1 C2 C7 121.98(19)
C4 C3 C2 120.6(2)
C4 C3 H3 119.7
C2 C3 H3 119.7
C5 C4 C3 119.6(2)
C5 C4 H4 120.2
C3 C4 H4 120.2
C4 C5 C6 120.7(2)
C4 C5 H5 119.6
C6 C5 H5 119.6
C5 C6 C1 120.3(2)
C5 C6 C16 117.3(2)
C1 C6 C16 122.3(2)
C8 C7 C12 119.6(2)
C8 C7 C2 120.8(2)
C12 C7 C2 119.6(2)
C9 C8 C7 119.1(2)
C9 C8 C13 118.8(2)
C7 C8 C13 122.1(2)
C10 C9 C8 122.3(2)
C10 C9 H9 118.9
C8 C9 H9 118.9
C11 C10 C9 117.8(2)
C11 C10 C14 121.3(2)
C9 C10 C14 120.8(2)
C10 C11 C12 122.2(2)
C10 C11 H11 118.9
C12 C11 H11 118.9
C11 C12 C7 118.9(2)
C11 C12 C15 119.2(2)
C7 C12 C15 121.8(2)
C8 C13 H13A 109.5
C8 C13 H13B 109.5
H13A C13 H13B 109.5
C8 C13 H13C 109.5
H13A C13 H13C 109.5
H13B C13 H13C 109.5
C10 C14 H14A 109.5
C10 C14 H14B 109.5
H14A C14 H14B 109.5
C10 C14 H14C 109.5
H14A C14 H14C 109.5
H14B C14 H14C 109.5
C12 C15 H15A 109.5
C12 C15 H15B 109.5
H15A C15 H15B 109.5
C12 C15 H15C 109.5
H15A C15 H15C 109.5
H15B C15 H15C 109.5
C17 C16 C21 120.2(2)
C17 C16 C6 121.2(2)
C21 C16 C6 118.3(2)
C18 C17 C16 118.8(2)
C18 C17 C22 119.6(2)
C16 C17 C22 121.5(2)
C19 C18 C17 121.9(2)
C19 C18 H18 119.0
C17 C18 H18 119.0
C20 C19 C18 118.3(2)
C20 C19 C23 121.4(2)
C18 C19 C23 120.3(2)
C19 C20 C21 122.2(2)
C19 C20 H20 118.9
C21 C20 H20 118.9
C20 C21 C16 118.3(2)
C20 C21 C24 120.3(2)
C16 C21 C24 121.3(2)
C17 C22 H22A 109.5
C17 C22 H22B 109.5
H22A C22 H22B 109.5
C17 C22 H22C 109.5
H22A C22 H22C 109.5
H22B C22 H22C 109.5
C19 C23 H23A 109.5
C19 C23 H23B 109.5
H23A C23 H23B 109.5
C19 C23 H23C 109.5
H23A C23 H23C 109.5
H23B C23 H23C 109.5
C21 C24 H24A 109.5
C21 C24 H24B 109.5
H24A C24 H24B 109.5
C21 C24 H24C 109.5
H24A C24 H24C 109.5
H24B C24 H24C 109.5
O1 C25 C49 112.58(19)
O1 C25 C29 109.81(17)
C49 C25 C29 106.97(18)
O1 C25 C26 107.60(18)
C49 C25 C26 111.36(18)
C29 C25 C26 108.45(18)
C27 C26 C28 110.4(2)
C27 C26 C25 109.58(19)
C28 C26 C25 110.5(2)
C27 C26 H26 108.8
C28 C26 H26 108.8
C25 C26 H26 108.8
C26 C27 H27A 109.5
C26 C27 H27B 109.5
H27A C27 H27B 109.5
C26 C27 H27C 109.5
H27A C27 H27C 109.5
H27B C27 H27C 109.5
C26 C28 H28A 109.5
C26 C28 H28B 109.5
H28A C28 H28B 109.5
C26 C28 H28C 109.5
H28A C28 H28C 109.5
H28B C28 H28C 109.5
O2 C29 C30 124.5(2)
O2 C29 C25 120.59(19)
C30 C29 C25 114.93(18)
C31 C30 C35 121.8(2)
C31 C30 C29 123.2(2)
C35 C30 C29 114.94(19)
C32 C31 C30 117.6(2)
C32 C31 C36 118.5(2)
C30 C31 C36 123.88(19)
C33 C32 C31 121.3(2)
C33 C32 H32 119.4
C31 C32 H32 119.4
C34 C33 C32 120.6(2)
C34 C33 H33 119.7
C32 C33 H33 119.7
C33 C34 C35 120.6(2)
C33 C34 H34 119.7
C35 C34 H34 119.7
C34 C35 C30 117.7(2)
C34 C35 C48 122.1(2)
C30 C35 C48 120.10(19)
C37 C36 C41 120.5(2)
C37 C36 C31 118.7(2)
C41 C36 C31 120.5(2)
C38 C37 C36 118.6(2)
C38 C37 C42 119.7(2)
C36 C37 C42 121.5(2)
C39 C38 C37 120.9(2)
C39 C38 H38 119.5
C37 C38 H38 119.5
C40 C39 C38 120.2(2)
C40 C39 H39 119.9
C38 C39 H39 119.9
C39 C40 C41 121.0(2)
C39 C40 H40 119.5
C41 C40 H40 119.5
C40 C41 C36 118.7(2)
C40 C41 C45 118.8(2)
C36 C41 C45 122.5(2)
C43 C42 C37 114.1(2)
C43 C42 C44 111.3(2)
C37 C42 C44 108.5(2)
C43 C42 H42 107.6
C37 C42 H42 107.6
C44 C42 H42 107.6
C42 C43 H43A 109.5
C42 C43 H43B 109.5
H43A C43 H43B 109.5
C42 C43 H43C 109.5
H43A C43 H43C 109.5
H43B C43 H43C 109.5
C42 C44 H44A 109.5
C42 C44 H44B 109.5
H44A C44 H44B 109.5
C42 C44 H44C 109.5
H44A C44 H44C 109.5
H44B C44 H44C 109.5
C41 C45 C47 110.9(2)
C41 C45 C46 113.5(2)
C47 C45 C46 109.1(2)
C41 C45 H45 107.7
C47 C45 H45 107.7
C46 C45 H45 107.7
C45 C46 H46A 109.5
C45 C46 H46B 109.5
H46A C46 H46B 109.5
C45 C46 H46C 109.5
H46A C46 H46C 109.5
H46B C46 H46C 109.5
C45 C47 H47A 109.5
C45 C47 H47B 109.5
H47A C47 H47B 109.5
C45 C47 H47C 109.5
H47A C47 H47C 109.5
H47B C47 H47C 109.5
C53 C48 C49 118.8(2)
C53 C48 C35 123.8(2)
C49 C48 C35 117.4(2)
C50 C49 C48 120.7(2)
C50 C49 C25 119.3(2)
C48 C49 C25 120.0(2)
C49 C50 C51 119.9(2)
C49 C50 H50 120.1
C51 C50 H50 120.1
C52 C51 C50 119.6(2)
C52 C51 H51 120.2
C50 C51 H51 120.2
C51 C52 C53 122.0(2)
C51 C52 H52 119.0
C53 C52 H52 119.0
C52 C53 C48 118.2(2)
C52 C53 C54 117.5(2)
C48 C53 C54 124.0(2)
C55 C54 C53 113.5(2)
C55 C54 C56 109.6(2)
C53 C54 C56 109.91(19)
C55 C54 H54 107.9
C53 C54 H54 107.9
C56 C54 H54 107.9
C54 C55 H55A 109.5
C54 C55 H55B 109.5
H55A C55 H55B 109.5
C54 C55 H55C 109.5
H55A C55 H55C 109.5
H55B C55 H55C 109.5
C54 C56 H56A 109.5
C54 C56 H56B 109.5
H56A C56 H56B 109.5
C54 C56 H56C 109.5
H56A C56 H56C 109.5
H56B C56 H56C 109.5
C66 C61 C62 117.9(3)
C66 C61 C67 121.1(3)
C62 C61 C67 121.0(3)
C61 C62 C63 120.6(3)
C61 C62 H62 119.7
C63 C62 H62 119.7
C64 C63 C62 119.9(3)
C64 C63 H63 120.0
C62 C63 H63 120.0
C65 C64 C63 119.3(3)
C65 C64 H64 120.3
C63 C64 H64 120.3
C66 C65 C64 120.8(3)
C66 C65 H65 119.6
C64 C65 H65 119.6
C65 C66 C61 121.4(3)
C65 C66 H66 119.3
C61 C66 H66 119.3
C61 C67 H67A 109.5
C61 C67 H67B 109.5
H67A C67 H67B 109.5
C61 C67 H67C 109.5
H67A C67 H67C 109.5
H67B C67 H67C 109.5

loop_
_geom_bond_atom_site_label_1
_geom_bond_atom_site_label_2
_geom_bond_distance
Ge1 O1 1.8249(15)
Ge1 C1 2.022(2)
O1 C25 1.400(3)
O2 C29 1.222(3)
C1 C6 1.395(3)
C1 C2 1.414(3)
C2 C3 1.386(3)
C2 C7 1.498(3)
C3 C4 1.384(3)
C3 H3 0.9500
C4 C5 1.382(4)
C4 H4 0.9500
C5 C6 1.390(3)
C5 H5 0.9500
C6 C16 1.499(3)
C7 C8 1.403(3)
C7 C12 1.404(3)
C8 C9 1.388(3)
C8 C13 1.508(3)
C9 C10 1.383(3)
C9 H9 0.9500
C10 C11 1.383(3)
C10 C14 1.508(3)
C11 C12 1.393(3)
C11 H11 0.9500
C12 C15 1.503(3)
C13 H13A 0.9800
C13 H13B 0.9800
C13 H13C 0.9800
C14 H14A 0.9800
C14 H14B 0.9800
C14 H14C 0.9800
C15 H15A 0.9800
C15 H15B 0.9800
C15 H15C 0.9800
C16 C17 1.399(3)
C16 C21 1.409(3)
C17 C18 1.392(3)
C17 C22 1.506(3)
C18 C19 1.384(4)
C18 H18 0.9500
C19 C20 1.377(4)
C19 C23 1.512(3)
C20 C21 1.396(3)
C20 H20 0.9500
C21 C24 1.499(3)
C22 H22A 0.9800
C22 H22B 0.9800
C22 H22C 0.9800
C23 H23A 0.9800
C23 H23B 0.9800
C23 H23C 0.9800
C24 H24A 0.9800
C24 H24B 0.9800
C24 H24C 0.9800
C25 C49 1.524(3)
C25 C29 1.538(3)
C25 C26 1.559(3)
C26 C27 1.524(3)
C26 C28 1.527(3)
C26 H26 1.0000
C27 H27A 0.9800
C27 H27B 0.9800
C27 H27C 0.9800
C28 H28A 0.9800
C28 H28B 0.9800
C28 H28C 0.9800
C29 C30 1.488(3)
C30 C31 1.400(3)
C30 C35 1.414(3)
C31 C32 1.389(3)
C31 C36 1.502(3)
C32 C33 1.381(3)
C32 H32 0.9500
C33 C34 1.375(3)
C33 H33 0.9500
C34 C35 1.395(3)
C34 H34 0.9500
C35 C48 1.486(3)
C36 C37 1.402(3)
C36 C41 1.408(3)
C37 C38 1.395(3)
C37 C42 1.517(3)
C38 C39 1.377(4)
C38 H38 0.9500
C39 C40 1.376(3)
C39 H39 0.9500
C40 C41 1.390(3)
C40 H40 0.9500
C41 C45 1.520(3)
C42 C43 1.511(3)
C42 C44 1.533(3)
C42 H42 1.0000
C43 H43A 0.9800
C43 H43B 0.9800
C43 H43C 0.9800
C44 H44A 0.9800
C44 H44B 0.9800
C44 H44C 0.9800
C45 C47 1.524(3)
C45 C46 1.532(3)
C45 H45 1.0000
C46 H46A 0.9800
C46 H46B 0.9800
C46 H46C 0.9800
C47 H47A 0.9800
C47 H47B 0.9800
C47 H47C 0.9800
C48 C53 1.408(3)
C48 C49 1.411(3)
C49 C50 1.379(3)
C50 C51 1.383(3)
C50 H50 0.9500
C51 C52 1.378(3)
C51 H51 0.9500
C52 C53 1.392(3)
C52 H52 0.9500
C53 C54 1.527(3)
C54 C55 1.522(3)
C54 C56 1.533(3)
C54 H54 1.0000
C55 H55A 0.9800
C55 H55B 0.9800
C55 H55C 0.9800
C56 H56A 0.9800
C56 H56B 0.9800
C56 H56C 0.9800
C61 C66 1.376(4)
C61 C62 1.385(4)
C61 C67 1.498(4)
C62 C63 1.385(5)
C62 H62 0.9500
C63 C64 1.377(5)
C63 H63 0.9500
C64 C65 1.363(4)
C64 H64 0.9500
C65 C66 1.363(4)
C65 H65 0.9500
C66 H66 0.9500
C67 H67A 0.9800
C67 H67B 0.9800
C67 H67C 0.9800
